data_7058437
loop_
_publ_author_name
'Wang, Yongsong'
'Zhang, Congcong'
'Zi, Guofu'
'Ding, Wanjian'
'Walter, Marc D.'

_publ_section_title
;
 Preparation of a potassium chloride bridged thorium phosphinidiide
 complex and its reactivity towards small organic molecules
;
_journal_issue 24
_journal_name_full 'New Journal of Chemistry'
_journal_page_first 9527
_journal_paper_doi 10.1039/C9NJ02269D
_journal_volume 43
_journal_year 2019
_chemical_formula_moiety 'C57 H75 P Th'
_chemical_formula_sum 'C57 H75 P Th'
_chemical_formula_weight 1023.18
_space_group_crystal_system monoclinic
_space_group_IT_number 14
_space_group_name_Hall '-P 2ybc'
_space_group_name_H-M_alt 'P 1 21/c 1'
_symmetry_space_group_name_Hall '-P 2ybc'
_symmetry_space_group_name_H-M 'P 1 21/c 1'
_atom_sites_solution_hydrogens geom
_audit_creation_date 2017-10-25
_audit_creation_method
;
Olex2 1.2
(compiled 2017.03.28 svn.r3405 for OlexSys, GUI svn.r5337)
;
_audit_update_record
;
2019-03-21 deposited with the CCDC.    2019-05-15 downloaded from the CCDC.
;
_cell_angle_alpha 90
_cell_angle_beta 100.280(3)
_cell_angle_gamma 90
_cell_formula_units_Z 4
_cell_length_a 14.7787(5)
_cell_length_b 16.9676(6)
_cell_length_c 20.1570(5)
_cell_measurement_reflns_used 14930
_cell_measurement_temperature 100.01(10)
_cell_measurement_theta_max 29.0670
_cell_measurement_theta_min 3.5820
_cell_volume 4973.4(3)
_computing_cell_refinement 'CrysAlisPro 1.171.39.32a (Rigaku OD, 2017)'
_computing_data_collection 'CrysAlisPro 1.171.39.32a (Rigaku OD, 2017)'
_computing_data_reduction 'CrysAlisPro 1.171.39.32a (Rigaku OD, 2017)'
_computing_molecular_graphics 'Olex2 (Dolomanov et al., 2009)'
_computing_publication_material 'Olex2 (Dolomanov et al., 2009)'
_computing_structure_refinement 'ShelXL (Sheldrick, 2015)'
_diffrn_ambient_environment N~2~
_diffrn_ambient_temperature 100.01(10)
_diffrn_detector 'CCD plate'
_diffrn_detector_area_resol_mean 5.3127
_diffrn_detector_type AtlasS2
_diffrn_measured_fraction_theta_full 0.998
_diffrn_measured_fraction_theta_max 0.862
_diffrn_measurement_details
;
List of Runs (angles in degrees, time in seconds):

  # Type    Start    End  Width  t~exp~   \w     \q     \k     \f   Frames
#--------------------------------------------------------------------------
  1  \w    -47.00  18.00   1.00    4.00    --   12.45 -77.00 -90.00   65
  2  \w    -37.00  32.00   1.00    4.00    --   12.45 -37.00 -30.00   69
  3  \w    -20.00  30.00   1.00    4.00    --   12.45  77.00 -30.00   50
  4  \w    -60.00 -22.00   1.00    4.00    --   12.45 -57.00 -30.00   38
  5  \w     34.00  59.00   1.00    4.00    --   12.45-178.00  30.00   25
  6  \w     -6.00  77.00   1.00    4.00    --   12.45  57.00 120.00   83
  7  \w     47.00 101.00   1.00    4.00    --   12.45 178.00 -90.00   54
;
_diffrn_measurement_device 'four-circle diffractometer'
_diffrn_measurement_device_type 'SuperNova, Dual, Cu at home/near, AtlasS2'
_diffrn_measurement_method '\w scans'
_diffrn_orient_matrix_type 'CrysAlisPro convention (1999,Acta A55,543-557)'
_diffrn_orient_matrix_UB_11 0.0452396000
_diffrn_orient_matrix_UB_12 -0.0148670000
_diffrn_orient_matrix_UB_13 0.0099339000
_diffrn_orient_matrix_UB_21 -0.0067916000
_diffrn_orient_matrix_UB_22 -0.0019943000
_diffrn_orient_matrix_UB_23 0.0339312000
_diffrn_orient_matrix_UB_31 -0.0168813000
_diffrn_orient_matrix_UB_32 -0.0390109000
_diffrn_orient_matrix_UB_33 -0.0055208000
_diffrn_radiation_monochromator mirror
_diffrn_radiation_probe x-ray
_diffrn_radiation_type MoK\a
_diffrn_radiation_wavelength 0.71073
_diffrn_reflns_av_R_equivalents 0.0547
_diffrn_reflns_av_unetI/netI 0.0601
_diffrn_reflns_Laue_measured_fraction_full 0.998
_diffrn_reflns_Laue_measured_fraction_max 0.862
_diffrn_reflns_limit_h_max 20
_diffrn_reflns_limit_h_min -19
_diffrn_reflns_limit_k_max 23
_diffrn_reflns_limit_k_min -23
_diffrn_reflns_limit_l_max 26
_diffrn_reflns_limit_l_min -28
_diffrn_reflns_number 49330
_diffrn_reflns_point_group_measured_fraction_full 0.998
_diffrn_reflns_point_group_measured_fraction_max 0.862
_diffrn_reflns_theta_full 26.000
_diffrn_reflns_theta_max 29.826
_diffrn_reflns_theta_min 3.305
_diffrn_source 'micro-focus sealed X-ray tube'
_diffrn_source_type 'SuperNova (Mo) X-ray Source'
_exptl_absorpt_coefficient_mu 3.065
_exptl_absorpt_correction_T_max 1.00000
_exptl_absorpt_correction_T_min 0.74392
_exptl_absorpt_correction_type multi-scan
_exptl_absorpt_process_details
;
CrysAlisPro 1.171.39.32a (Rigaku Oxford Diffraction, 2017)
Empirical absorption correction using spherical harmonics,
 implemented in SCALE3 ABSPACK scaling algorithm.
;
_exptl_crystal_colour green
_exptl_crystal_colour_primary green
_exptl_crystal_density_diffrn 1.366
_exptl_crystal_description block
_exptl_crystal_F_000 2088
_exptl_crystal_size_max 0.25
_exptl_crystal_size_mid 0.2
_exptl_crystal_size_min 0.2
_refine_diff_density_max 2.173
_refine_diff_density_min -1.075
_refine_diff_density_rms 0.131
_refine_ls_extinction_method none
_refine_ls_goodness_of_fit_ref 1.038
_refine_ls_hydrogen_treatment constr
_refine_ls_matrix_type full
_refine_ls_number_parameters 580
_refine_ls_number_reflns 12321
_refine_ls_number_restraints 375
_refine_ls_restrained_S_all 1.062
_refine_ls_R_factor_all 0.0596
_refine_ls_R_factor_gt 0.0379
_refine_ls_shift/su_max 0.004
_refine_ls_shift/su_mean 0.000
_refine_ls_structure_factor_coef Fsqd
_refine_ls_weighting_details 'w=1/[\s^2^(Fo^2^)+(0.0144P)^2^+7.7473P] where P=(Fo^2^+2Fc^2^)/3'
_refine_ls_weighting_scheme calc
_refine_ls_wR_factor_gt 0.0615
_refine_ls_wR_factor_ref 0.0679
_reflns_Friedel_coverage 0.000
_reflns_number_gt 9628
_reflns_number_total 12321
_reflns_threshold_expression 'I > 2\s(I)'
_cod_data_source_file c9nj02269d2.cif
_cod_data_source_block compound7
_cod_depositor_comments 'Adding full bibliography for 7058431--7058443.cif.'
_cod_database_code 7058437
_shelx_shelxl_version_number 2014/7
_chemical_oxdiff_formula C1H1P1Th1
_shelx_space_group_comment
;
The symmetry employed for this shelxl refinement is uniquely defined
by the following loop, which should always be used as a source of
symmetry information in preference to the above space-group names.
They are only intended as comments.
;
_reflns_odcompleteness_completeness 99.72
_reflns_odcompleteness_iscentric 1
_reflns_odcompleteness_theta 26.32
_olex2_refinement_description
;
1. Fixed Uiso
 At 1.2 times of:
  All C(H) groups
 At 1.5 times of:
  All C(H,H,H) groups
2. Rigid bond restraints
 C52, C54, C57, Th1, C53
 with sigma for 1-2 distances of 0.01 and sigma for 1-3 distances of 0.01
3. Uiso/Uaniso restraints and constraints
C52 \\sim C54 \\sim C57 \\sim Th1 \\sim C53: within 2A with sigma of 0.04 and
sigma for terminal atoms of 0.08
Uanis(C1) \\sim Ueq, Uanis(C2) \\sim Ueq, Uanis(C3) \\sim Ueq, Uanis(C4) \\sim
Ueq, Uanis(C5) \\sim Ueq, Uanis(C6) \\sim Ueq, Uanis(C7) \\sim Ueq, Uanis(C8)
\\sim Ueq, Uanis(C9) \\sim Ueq, Uanis(C10) \\sim Ueq, Uanis(C11) \\sim Ueq,
Uanis(C12) \\sim Ueq, Uanis(C13) \\sim Ueq, Uanis(C14) \\sim Ueq, Uanis(C15)
\\sim Ueq, Uanis(C16) \\sim Ueq, Uanis(C17) \\sim Ueq, Uanis(C18) \\sim Ueq,
Uanis(C19) \\sim Ueq, Uanis(C20) \\sim Ueq, Uanis(C21) \\sim Ueq, Uanis(C22)
\\sim Ueq, Uanis(C23) \\sim Ueq, Uanis(C24) \\sim Ueq, Uanis(C25) \\sim Ueq,
Uanis(C26) \\sim Ueq, Uanis(C27) \\sim Ueq, Uanis(C28) \\sim Ueq, Uanis(C29)
\\sim Ueq, Uanis(C30) \\sim Ueq, Uanis(C31) \\sim Ueq, Uanis(C32) \\sim Ueq,
Uanis(C33) \\sim Ueq, Uanis(C34) \\sim Ueq, Uanis(C35) \\sim Ueq, Uanis(C36)
\\sim Ueq, Uanis(C37) \\sim Ueq, Uanis(C38) \\sim Ueq, Uanis(C39) \\sim Ueq,
Uanis(C40) \\sim Ueq, Uanis(C41) \\sim Ueq, Uanis(C42) \\sim Ueq, Uanis(C43)
\\sim Ueq, Uanis(C44) \\sim Ueq, Uanis(C45) \\sim Ueq, Uanis(C46) \\sim Ueq,
Uanis(C47) \\sim Ueq, Uanis(C48) \\sim Ueq, Uanis(C49) \\sim Ueq, Uanis(C50)
\\sim Ueq, Uanis(C51) \\sim Ueq, Uanis(C52) \\sim Ueq, Uanis(C53) \\sim Ueq,
Uanis(C54) \\sim Ueq, Uanis(C52') \\sim Ueq, Uanis(C53') \\sim Ueq, Uanis(C54')
\\sim Ueq, Uanis(C55) \\sim Ueq, Uanis(C56) \\sim Ueq, Uanis(C57) \\sim Ueq:
with sigma of 0.01 and sigma for terminal atoms of 0.02
Uanis(C25) \\sim Ueq: with sigma of 0.003 and sigma for terminal atoms of 0.006
4. Others
 Sof(C52')=Sof(H52')=Sof(C53')=Sof(H53D)=Sof(H53E)=Sof(H53F)=Sof(C54')=
 Sof(H54D)=Sof(H54E)=Sof(H54F)=1-FVAR(1)
 Sof(C52)=Sof(H52)=Sof(C53)=Sof(H53A)=Sof(H53B)=Sof(H53C)=Sof(C54)=Sof(H54A)=
 Sof(H54B)=Sof(H54C)=FVAR(1)
5.a Ternary CH refined with riding coordinates:
 C49(H49), C52(H52), C52'(H52'), C55(H55)
5.b Aromatic/amide H refined with riding coordinates:
 C2(H2), C4(H4), C5(H5), C15(H15), C17(H17), C18(H18), C27(H27), C28(H28),
 C29(H29), C30(H30), C31(H31), C38(H38), C39(H39), C40(H40), C41(H41), C42(H42),
  C45(H45), C47(H47)
5.c Idealised Me refined as rotating group:
 C7(H7A,H7B,H7C), C8(H8A,H8B,H8C), C9(H9A,H9B,H9C), C11(H11A,H11B,H11C),
 C12(H12A,H12B,H12C), C13(H13A,H13B,H13C), C20(H20A,H20B,H20C), C21(H21A,H21B,
 H21C), C22(H22A,H22B,H22C), C24(H24A,H24B,H24C), C25(H25A,H25B,H25C), C26(H26A,
 H26B,H26C), C50(H50A,H50B,H50C), C51(H51A,H51B,H51C), C53(H53A,H53B,H53C),
 C54(H54A,H54B,H54C), C53'(H53D,H53E,H53F), C54'(H54D,H54E,H54F), C56(H56A,H56B,
 H56C), C57(H57A,H57B,H57C)
;
_olex2_submission_special_instructions 'No special instructions were received'
_oxdiff_exptl_absorpt_empirical_details
;
Empirical correction (ABSPACK) includes:
- Absorption correction using spherical harmonics
- Frame scaling
;
_oxdiff_exptl_absorpt_empirical_full_max 1.309
_oxdiff_exptl_absorpt_empirical_full_min 0.810

loop_
_space_group_symop_operation_xyz
'x, y, z'
'-x, y+1/2, -z+1/2'
'-x, -y, -z'
'x, -y-1/2, z-1/2'

loop_
_atom_site_label
_atom_site_type_symbol
_atom_site_fract_x
_atom_site_fract_y
_atom_site_fract_z
_atom_site_U_iso_or_equiv
_atom_site_adp_type
_atom_site_occupancy
_atom_site_site_symmetry_order
_atom_site_calc_flag
_atom_site_refinement_flags_posn
_atom_site_refinement_flags_adp
_atom_site_refinement_flags_occupancy
_atom_site_disorder_assembly
_atom_site_disorder_group
C1 C 0.7708(2) 0.7100(2) 0.64051(15) 0.0162(7) Uani 1 1 d . U . . .
C2 C 0.7022(2) 0.7060(2) 0.68145(16) 0.0172(8) Uani 1 1 d . U . . .
H2 H 0.6468 0.6790 0.6703 0.021 Uiso 1 1 calc R . . . .
C3 C 0.7301(2) 0.7487(2) 0.74148(16) 0.0161(7) Uani 1 1 d . U . . .
C4 C 0.8197(2) 0.7766(2) 0.73943(17) 0.0190(8) Uani 1 1 d . U . . .
H4 H 0.8561 0.8060 0.7729 0.023 Uiso 1 1 calc R . . . .
C5 C 0.8448(2) 0.7524(2) 0.67816(17) 0.0205(8) Uani 1 1 d . U . . .
H5 H 0.9007 0.7627 0.6649 0.025 Uiso 1 1 calc R . . . .
C6 C 0.7570(3) 0.6928(2) 0.56508(16) 0.0236(9) Uani 1 1 d . U . . .
C7 C 0.8475(3) 0.6848(3) 0.54005(18) 0.0320(10) Uani 1 1 d . U . . .
H7A H 0.8825 0.7324 0.5497 0.048 Uiso 1 1 calc GR . . . .
H7B H 0.8355 0.6758 0.4923 0.048 Uiso 1 1 calc GR . . . .
H7C H 0.8816 0.6412 0.5623 0.048 Uiso 1 1 calc GR . . . .
C8 C 0.6992(3) 0.6189(3) 0.54555(18) 0.0358(11) Uani 1 1 d . U . . .
H8A H 0.7318 0.5735 0.5659 0.054 Uiso 1 1 calc GR . . . .
H8B H 0.6879 0.6130 0.4974 0.054 Uiso 1 1 calc GR . . . .
H8C H 0.6417 0.6236 0.5611 0.054 Uiso 1 1 calc GR . . . .
C9 C 0.7052(3) 0.7652(3) 0.53058(18) 0.0401(11) Uani 1 1 d . U . . .
H9A H 0.6469 0.7701 0.5448 0.060 Uiso 1 1 calc GR . . . .
H9B H 0.6957 0.7586 0.4825 0.060 Uiso 1 1 calc GR . . . .
H9C H 0.7410 0.8119 0.5430 0.060 Uiso 1 1 calc GR . . . .
C10 C 0.6692(2) 0.7698(2) 0.79214(16) 0.0178(8) Uani 1 1 d . U . . .
C11 C 0.5809(3) 0.8091(3) 0.75387(18) 0.0309(10) Uani 1 1 d . U . . .
H11A H 0.5972 0.8528 0.7281 0.046 Uiso 1 1 calc GR . . . .
H11B H 0.5444 0.8276 0.7856 0.046 Uiso 1 1 calc GR . . . .
H11C H 0.5463 0.7715 0.7241 0.046 Uiso 1 1 calc GR . . . .
C12 C 0.7178(3) 0.8288(2) 0.84392(17) 0.0255(9) Uani 1 1 d . U . . .
H12A H 0.7739 0.8060 0.8674 0.038 Uiso 1 1 calc GR . . . .
H12B H 0.6785 0.8414 0.8756 0.038 Uiso 1 1 calc GR . . . .
H12C H 0.7314 0.8759 0.8213 0.038 Uiso 1 1 calc GR . . . .
C13 C 0.6423(3) 0.6973(2) 0.82892(17) 0.0223(8) Uani 1 1 d . U . . .
H13A H 0.6097 0.6609 0.7968 0.033 Uiso 1 1 calc GR . . . .
H13B H 0.6035 0.7129 0.8601 0.033 Uiso 1 1 calc GR . . . .
H13C H 0.6967 0.6725 0.8531 0.033 Uiso 1 1 calc GR . . . .
C14 C 0.9849(2) 0.6644(3) 0.86945(17) 0.0265(9) Uani 1 1 d . U . . .
C15 C 1.0084(3) 0.5872(3) 0.85187(18) 0.0346(11) Uani 1 1 d . U . . .
H15 H 1.0586 0.5747 0.8318 0.042 Uiso 1 1 calc R . . . .
C16 C 0.9455(3) 0.5324(3) 0.86900(18) 0.0332(11) Uani 1 1 d . U . . .
C17 C 0.8771(3) 0.5765(2) 0.89374(16) 0.0229(9) Uani 1 1 d . U . . .
H17 H 0.8252 0.5559 0.9076 0.027 Uiso 1 1 calc R . . . .
C18 C 0.9008(2) 0.6567(2) 0.89381(15) 0.0202(8) Uani 1 1 d . U . . .
H18 H 0.8671 0.6980 0.9075 0.024 Uiso 1 1 calc R . . . .
C19 C 1.0501(3) 0.7345(3) 0.87909(18) 0.0319(10) Uani 1 1 d . U . . .
C20 C 1.0061(3) 0.8086(3) 0.8995(3) 0.0698(18) Uani 1 1 d . U . . .
H20A H 0.9564 0.8238 0.8643 0.105 Uiso 1 1 calc GR . . . .
H20B H 1.0510 0.8500 0.9068 0.105 Uiso 1 1 calc GR . . . .
H20C H 0.9828 0.7992 0.9403 0.105 Uiso 1 1 calc GR . . . .
C21 C 1.0911(4) 0.7503(3) 0.8162(2) 0.0476(13) Uani 1 1 d . U . . .
H21A H 1.1216 0.7037 0.8046 0.071 Uiso 1 1 calc GR . . . .
H21B H 1.1346 0.7927 0.8249 0.071 Uiso 1 1 calc GR . . . .
H21C H 1.0429 0.7644 0.7796 0.071 Uiso 1 1 calc GR . . . .
C22 C 1.1280(3) 0.7123(4) 0.9371(2) 0.071(2) Uani 1 1 d . U . . .
H22A H 1.1028 0.7013 0.9769 0.107 Uiso 1 1 calc GR . . . .
H22B H 1.1707 0.7552 0.9460 0.107 Uiso 1 1 calc GR . . . .
H22C H 1.1592 0.6664 0.9249 0.107 Uiso 1 1 calc GR . . . .
C23 C 0.9609(4) 0.4440(3) 0.8729(2) 0.0476(14) Uani 1 1 d . U . . .
C24 C 0.9683(4) 0.4084(3) 0.8047(2) 0.0550(15) Uani 1 1 d . U . . .
H24A H 0.9111 0.4152 0.7742 0.082 Uiso 1 1 calc GR . . . .
H24B H 0.9820 0.3532 0.8100 0.082 Uiso 1 1 calc GR . . . .
H24C H 1.0166 0.4343 0.7869 0.082 Uiso 1 1 calc GR . . . .
C25 C 1.0526(4) 0.4299(3) 0.9220(2) 0.0742(19) Uani 1 1 d . U . . .
H25A H 1.1022 0.4529 0.9037 0.111 Uiso 1 1 calc GR . . . .
H25B H 1.0629 0.3743 0.9280 0.111 Uiso 1 1 calc GR . . . .
H25C H 1.0497 0.4538 0.9647 0.111 Uiso 1 1 calc GR . . . .
C26 C 0.8846(5) 0.4017(3) 0.9009(3) 0.075(2) Uani 1 1 d . U . . .
H26A H 0.8797 0.4235 0.9440 0.113 Uiso 1 1 calc GR . . . .
H26B H 0.8988 0.3466 0.9058 0.113 Uiso 1 1 calc GR . . . .
H26C H 0.8273 0.4084 0.8704 0.113 Uiso 1 1 calc GR . . . .
C27 C 1.0831(3) 0.6439(3) 0.65471(19) 0.0319(10) Uani 1 1 d . U . . .
H27 H 1.0689 0.6836 0.6830 0.038 Uiso 1 1 calc R . . . .
C28 C 1.1578(3) 0.6536(3) 0.6227(2) 0.0425(11) Uani 1 1 d . U . . .
H28 H 1.1930 0.6994 0.6294 0.051 Uiso 1 1 calc R . . . .
C29 C 1.1798(3) 0.5951(4) 0.5808(2) 0.0595(16) Uani 1 1 d . U . . .
H29 H 1.2307 0.6005 0.5600 0.071 Uiso 1 1 calc R . . . .
C30 C 1.1269(4) 0.5300(4) 0.5703(3) 0.089(2) Uani 1 1 d . U . . .
H30 H 1.1407 0.4910 0.5413 0.107 Uiso 1 1 calc R . . . .
C31 C 1.0516(4) 0.5206(4) 0.6026(3) 0.0746(19) Uani 1 1 d . U . . .
H31 H 1.0160 0.4752 0.5946 0.090 Uiso 1 1 calc R . . . .
C32 C 1.0287(3) 0.5769(3) 0.64578(19) 0.0301(10) Uani 1 1 d . U . . .
C33 C 0.9477(2) 0.5692(2) 0.67782(17) 0.0231(8) Uani 1 1 d . U . . .
C34 C 0.8791(2) 0.5182(2) 0.66393(16) 0.0212(8) Uani 1 1 d . U . . .
C35 C 0.8017(2) 0.4874(2) 0.66924(16) 0.0200(8) Uani 1 1 d . U . . .
C36 C 0.7256(2) 0.4522(2) 0.68404(16) 0.0195(8) Uani 1 1 d . U . . .
C37 C 0.6811(2) 0.3838(2) 0.64713(17) 0.0230(8) Uani 1 1 d . U . . .
C38 C 0.6799(3) 0.3743(3) 0.57806(18) 0.0305(10) Uani 1 1 d . U . . .
H38 H 0.7059 0.4126 0.5543 0.037 Uiso 1 1 calc R . . . .
C39 C 0.6400(3) 0.3075(3) 0.5449(2) 0.0403(12) Uani 1 1 d . U . . .
H39 H 0.6396 0.3014 0.4990 0.048 Uiso 1 1 calc R . . . .
C40 C 0.6014(3) 0.2507(3) 0.5791(2) 0.0437(12) Uani 1 1 d . U . . .
H40 H 0.5745 0.2066 0.5563 0.052 Uiso 1 1 calc R . . . .
C41 C 0.6023(3) 0.2590(3) 0.6474(2) 0.0393(11) Uani 1 1 d . U . . .
H41 H 0.5765 0.2201 0.6707 0.047 Uiso 1 1 calc R . . . .
C42 C 0.6416(2) 0.3252(2) 0.68106(19) 0.0288(9) Uani 1 1 d . U . . .
H42 H 0.6416 0.3305 0.7270 0.035 Uiso 1 1 calc R . . . .
C43 C 0.5833(3) 0.5015(2) 0.77006(18) 0.0220(8) Uani 1 1 d . U . . .
C44 C 0.5089(3) 0.5239(2) 0.7196(2) 0.0256(9) Uani 1 1 d . U . . .
C45 C 0.4225(3) 0.5344(3) 0.7361(2) 0.0458(13) Uani 1 1 d . U . . .
H45 H 0.3740 0.5480 0.7020 0.055 Uiso 1 1 calc R . . . .
C46 C 0.4052(4) 0.5256(4) 0.8006(3) 0.0636(17) Uani 1 1 d . U . . .
C47 C 0.4773(4) 0.5035(3) 0.8492(2) 0.0512(14) Uani 1 1 d . U . . .
H47 H 0.4668 0.4971 0.8930 0.061 Uiso 1 1 calc R . . . .
C48 C 0.5655(3) 0.4900(2) 0.8366(2) 0.0323(10) Uani 1 1 d . U . . .
C49 C 0.5174(3) 0.5389(2) 0.6466(2) 0.0299(9) Uani 1 1 d . U . . .
H49 H 0.5829 0.5401 0.6438 0.036 Uiso 1 1 calc R . . . .
C50 C 0.4746(3) 0.6174(3) 0.6205(3) 0.0705(19) Uani 1 1 d . U . . .
H50A H 0.4088 0.6131 0.6131 0.106 Uiso 1 1 calc GR . . . .
H50B H 0.4940 0.6306 0.5789 0.106 Uiso 1 1 calc GR . . . .
H50C H 0.4941 0.6580 0.6532 0.106 Uiso 1 1 calc GR . . . .
C51 C 0.4717(3) 0.4727(3) 0.60082(18) 0.0350(11) Uani 1 1 d . U . . .
H51A H 0.4976 0.4229 0.6171 0.052 Uiso 1 1 calc GR . . . .
H51B H 0.4822 0.4811 0.5557 0.052 Uiso 1 1 calc GR . . . .
H51C H 0.4068 0.4725 0.6010 0.052 Uiso 1 1 calc GR . . . .
C52 C 0.3192(6) 0.5231(6) 0.8319(5) 0.037(2) Uani 0.545(7) 1 d . U P A 1
H52 H 0.3308 0.5568 0.8720 0.044 Uiso 0.545(7) 1 calc R . P A 1
C53 C 0.2860(5) 0.4441(5) 0.8543(4) 0.034(2) Uani 0.545(7) 1 d . U P A 1
H53A H 0.2748 0.4088 0.8165 0.051 Uiso 0.545(7) 1 calc GR . P A 1
H53B H 0.2302 0.4517 0.8716 0.051 Uiso 0.545(7) 1 calc GR . P A 1
H53C H 0.3322 0.4221 0.8888 0.051 Uiso 0.545(7) 1 calc GR . P A 1
C54 C 0.2501(7) 0.5645(7) 0.7811(5) 0.046(3) Uani 0.545(7) 1 d . U P A 1
H54A H 0.2754 0.6135 0.7691 0.069 Uiso 0.545(7) 1 calc GR . P A 1
H54B H 0.1959 0.5746 0.7998 0.069 Uiso 0.545(7) 1 calc GR . P A 1
H54C H 0.2346 0.5321 0.7417 0.069 Uiso 0.545(7) 1 calc GR . P A 1
C52' C 0.3006(7) 0.5599(7) 0.8023(5) 0.022(2) Uani 0.455(7) 1 d . U P A 2
H52' H 0.2942 0.6132 0.7832 0.026 Uiso 0.455(7) 1 calc R . P A 2
C53' C 0.2901(6) 0.5620(5) 0.8739(4) 0.027(2) Uani 0.455(7) 1 d . U P A 2
H53D H 0.2957 0.5095 0.8921 0.041 Uiso 0.455(7) 1 calc GR . P A 2
H53E H 0.2308 0.5829 0.8773 0.041 Uiso 0.455(7) 1 calc GR . P A 2
H53F H 0.3371 0.5948 0.8989 0.041 Uiso 0.455(7) 1 calc GR . P A 2
C54' C 0.2285(5) 0.5043(6) 0.7610(4) 0.024(2) Uani 0.455(7) 1 d . U P A 2
H54D H 0.2321 0.5082 0.7140 0.036 Uiso 0.455(7) 1 calc GR . P A 2
H54E H 0.1680 0.5193 0.7675 0.036 Uiso 0.455(7) 1 calc GR . P A 2
H54F H 0.2406 0.4510 0.7759 0.036 Uiso 0.455(7) 1 calc GR . P A 2
C55 C 0.6388(4) 0.4635(3) 0.89508(19) 0.0431(12) Uani 1 1 d . U . . .
H55 H 0.6984 0.4699 0.8808 0.052 Uiso 1 1 calc R . . . .
C56 C 0.6276(6) 0.3754(3) 0.9090(3) 0.094(2) Uani 1 1 d . U . . .
H56A H 0.5688 0.3664 0.9215 0.141 Uiso 1 1 calc GR . . . .
H56B H 0.6754 0.3589 0.9450 0.141 Uiso 1 1 calc GR . . . .
H56C H 0.6318 0.3457 0.8691 0.141 Uiso 1 1 calc GR . . . .
C57 C 0.6419(4) 0.5124(4) 0.9590(2) 0.0708(19) Uani 1 1 d . U . . .
H57A H 0.6434 0.5674 0.9480 0.106 Uiso 1 1 calc GR . . . .
H57B H 0.6960 0.4991 0.9909 0.106 Uiso 1 1 calc GR . . . .
H57C H 0.5882 0.5016 0.9782 0.106 Uiso 1 1 calc GR . . . .
P1 P 0.70609(7) 0.49090(6) 0.76338(4) 0.0189(2) Uani 1 1 d . . . . .
Th1 Th 0.84735(2) 0.61760(2) 0.75704(2) 0.01525(4) Uani 1 1 d . U . . .

loop_
_atom_site_aniso_label
_atom_site_aniso_U_11
_atom_site_aniso_U_22
_atom_site_aniso_U_33
_atom_site_aniso_U_23
_atom_site_aniso_U_13
_atom_site_aniso_U_12
C1 0.0184(18) 0.0185(19) 0.0115(15) 0.0025(14) 0.0024(13) -0.0002(15)
C2 0.0141(18) 0.020(2) 0.0167(16) 0.0033(15) 0.0008(13) -0.0011(15)
C3 0.0168(18) 0.0150(18) 0.0151(15) 0.0019(14) -0.0011(13) 0.0063(15)
C4 0.0172(18) 0.021(2) 0.0178(16) -0.0013(15) -0.0002(14) -0.0018(15)
C5 0.0177(19) 0.024(2) 0.0206(17) 0.0005(16) 0.0054(14) -0.0031(16)
C6 0.032(2) 0.027(2) 0.0113(16) 0.0015(15) 0.0041(15) -0.0046(18)
C7 0.042(3) 0.041(3) 0.0159(17) -0.0023(18) 0.0120(17) -0.011(2)
C8 0.047(3) 0.045(3) 0.0156(17) -0.0024(19) 0.0052(17) -0.023(2)
C9 0.060(3) 0.043(3) 0.0144(18) 0.0042(19) 0.0005(19) 0.005(2)
C10 0.0157(18) 0.022(2) 0.0158(16) 0.0017(15) 0.0047(13) 0.0079(15)
C11 0.025(2) 0.045(3) 0.0246(19) 0.0092(19) 0.0091(16) 0.016(2)
C12 0.032(2) 0.023(2) 0.0233(18) -0.0017(16) 0.0102(16) 0.0078(18)
C13 0.023(2) 0.027(2) 0.0180(17) -0.0024(16) 0.0083(15) 0.0030(17)
C14 0.0142(18) 0.048(3) 0.0158(17) -0.0095(17) -0.0008(14) 0.0050(18)
C15 0.022(2) 0.058(3) 0.0189(18) -0.0164(19) -0.0081(16) 0.022(2)
C16 0.039(3) 0.038(3) 0.0168(18) -0.0090(18) -0.0106(17) 0.023(2)
C17 0.029(2) 0.026(2) 0.0114(16) -0.0005(15) -0.0033(14) 0.0089(18)
C18 0.0190(19) 0.028(2) 0.0125(15) -0.0065(15) -0.0013(13) 0.0092(17)
C19 0.0158(19) 0.058(3) 0.0216(18) -0.0020(19) 0.0021(15) 0.0027(19)
C20 0.035(3) 0.084(4) 0.091(4) -0.060(4) 0.010(3) -0.019(3)
C21 0.067(4) 0.045(3) 0.035(2) 0.015(2) 0.021(2) 0.012(3)
C22 0.040(3) 0.118(5) 0.046(3) 0.040(3) -0.022(2) -0.048(3)
C23 0.068(3) 0.040(3) 0.026(2) -0.011(2) -0.016(2) 0.037(3)
C24 0.066(3) 0.052(3) 0.035(2) -0.024(2) -0.022(2) 0.037(3)
C25 0.094(4) 0.060(3) 0.049(3) -0.024(2) -0.041(3) 0.054(3)
C26 0.140(6) 0.032(3) 0.050(3) 0.009(3) 0.007(4) 0.042(4)
C27 0.029(2) 0.044(3) 0.0254(19) -0.0021(19) 0.0121(17) -0.001(2)
C28 0.030(2) 0.062(3) 0.040(2) 0.001(2) 0.0169(19) -0.004(2)
C29 0.026(2) 0.112(5) 0.045(3) -0.027(3) 0.020(2) -0.012(3)
C30 0.048(3) 0.128(5) 0.106(4) -0.084(4) 0.049(3) -0.028(4)
C31 0.042(3) 0.089(4) 0.103(4) -0.071(4) 0.042(3) -0.029(3)
C32 0.0145(19) 0.050(3) 0.0269(19) -0.0143(19) 0.0058(15) -0.0046(19)
C33 0.0167(19) 0.034(2) 0.0197(17) -0.0049(17) 0.0047(14) 0.0004(17)
C34 0.0193(19) 0.031(2) 0.0135(16) -0.0090(16) 0.0041(14) 0.0060(17)
C35 0.0192(19) 0.028(2) 0.0127(15) -0.0069(15) 0.0024(14) 0.0053(16)
C36 0.0153(18) 0.029(2) 0.0146(16) 0.0020(15) 0.0031(13) 0.0058(16)
C37 0.0098(16) 0.036(2) 0.0216(17) -0.0075(18) -0.0001(13) 0.0051(17)
C38 0.023(2) 0.047(3) 0.0205(17) -0.0066(19) 0.0007(15) 0.007(2)
C39 0.022(2) 0.069(3) 0.028(2) -0.026(2) -0.0021(17) 0.007(2)
C40 0.022(2) 0.056(3) 0.051(3) -0.034(2) 0.001(2) -0.005(2)
C41 0.022(2) 0.045(3) 0.053(3) -0.018(2) 0.0112(19) -0.007(2)
C42 0.0165(19) 0.042(3) 0.0285(19) -0.0141(19) 0.0056(16) -0.0045(18)
C43 0.029(2) 0.0130(19) 0.0294(19) -0.0060(16) 0.0189(16) -0.0079(16)
C44 0.0193(19) 0.021(2) 0.040(2) -0.0105(18) 0.0146(17) -0.0074(16)
C45 0.020(2) 0.057(3) 0.063(3) -0.030(3) 0.014(2) -0.012(2)
C46 0.039(3) 0.091(4) 0.071(3) -0.052(3) 0.039(3) -0.033(3)
C47 0.057(3) 0.059(3) 0.051(3) -0.031(2) 0.045(3) -0.040(3)
C48 0.045(3) 0.025(2) 0.034(2) -0.0120(18) 0.0261(19) -0.021(2)
C49 0.0132(19) 0.032(2) 0.043(2) 0.010(2) 0.0030(17) -0.0041(17)
C50 0.017(2) 0.048(3) 0.141(5) 0.045(4) -0.003(3) -0.001(2)
C51 0.019(2) 0.063(3) 0.0217(19) 0.010(2) 0.0013(16) -0.005(2)
C52 0.026(4) 0.049(5) 0.038(4) 0.005(4) 0.009(3) 0.001(4)
C53 0.026(4) 0.041(5) 0.038(4) -0.014(3) 0.017(3) -0.008(4)
C54 0.034(6) 0.064(7) 0.046(6) 0.000(5) 0.019(4) 0.016(5)
C52' 0.009(4) 0.031(5) 0.025(5) 0.007(4) 0.002(4) -0.001(4)
C53' 0.022(5) 0.026(5) 0.035(5) -0.014(4) 0.009(4) 0.004(4)
C54' 0.015(4) 0.037(6) 0.021(4) -0.012(4) 0.008(3) -0.003(4)
C55 0.068(3) 0.044(3) 0.023(2) -0.003(2) 0.023(2) -0.019(2)
C56 0.174(7) 0.055(4) 0.046(3) 0.017(3) -0.001(4) -0.045(4)
C57 0.083(4) 0.096(5) 0.042(3) -0.029(3) 0.033(3) -0.041(4)
P1 0.0223(5) 0.0220(5) 0.0135(4) 0.0009(4) 0.0063(4) 0.0016(4)
Th1 0.01188(6) 0.02273(8) 0.01098(6) -0.00061(6) 0.00160(4) 0.00342(6)

loop_
_atom_type_symbol
_atom_type_description
_atom_type_scat_dispersion_real
_atom_type_scat_dispersion_imag
_atom_type_scat_source
C C 0.0033 0.0016 'International Tables Vol C Tables 4.2.6.8 and 6.1.1.4'
H H 0.0000 0.0000 'International Tables Vol C Tables 4.2.6.8 and 6.1.1.4'
P P 0.1023 0.0942 'International Tables Vol C Tables 4.2.6.8 and 6.1.1.4'
Th Th -7.2400 8.8979 'International Tables Vol C Tables 4.2.6.8 and 6.1.1.4'

loop_
_geom_angle_atom_site_label_1
_geom_angle_atom_site_label_2
_geom_angle_atom_site_label_3
_geom_angle
C2 C1 C6 126.0(3)
C2 C1 Th1 73.54(18)
C5 C1 C2 106.1(3)
C5 C1 C6 125.9(3)
C5 C1 Th1 71.66(19)
C6 C1 Th1 132.2(2)
C1 C2 H2 124.9
C1 C2 Th1 77.71(19)
C3 C2 C1 110.2(3)
C3 C2 H2 124.9
C3 C2 Th1 74.49(19)
Th1 C2 H2 114.8
C2 C3 C4 106.2(3)
C2 C3 C10 125.5(3)
C2 C3 Th1 76.6(2)
C4 C3 C10 127.7(3)
C4 C3 Th1 72.9(2)
C10 C3 Th1 122.7(2)
C3 C4 H4 125.6
C3 C4 C5 108.8(3)
C3 C4 Th1 77.7(2)
C5 C4 H4 125.6
C5 C4 Th1 76.8(2)
Th1 C4 H4 112.4
C1 C5 C4 108.6(3)
C1 C5 H5 125.7
C1 C5 Th1 79.6(2)
C4 C5 H5 125.7
C4 C5 Th1 73.6(2)
Th1 C5 H5 113.4
C1 C6 C8 112.5(3)
C1 C6 C9 105.3(3)
C7 C6 C1 112.3(3)
C7 C6 C8 109.0(3)
C7 C6 C9 108.4(3)
C8 C6 C9 109.1(3)
C6 C7 H7A 109.5
C6 C7 H7B 109.5
C6 C7 H7C 109.5
H7A C7 H7B 109.5
H7A C7 H7C 109.5
H7B C7 H7C 109.5
C6 C8 H8A 109.5
C6 C8 H8B 109.5
C6 C8 H8C 109.5
H8A C8 H8B 109.5
H8A C8 H8C 109.5
H8B C8 H8C 109.5
C6 C9 H9A 109.5
C6 C9 H9B 109.5
C6 C9 H9C 109.5
H9A C9 H9B 109.5
H9A C9 H9C 109.5
H9B C9 H9C 109.5
C3 C10 C11 108.4(3)
C3 C10 C12 110.5(3)
C3 C10 C13 112.0(3)
C12 C10 C11 108.0(3)
C13 C10 C11 108.7(3)
C13 C10 C12 109.1(3)
C10 C11 H11A 109.5
C10 C11 H11B 109.5
C10 C11 H11C 109.5
H11A C11 H11B 109.5
H11A C11 H11C 109.5
H11B C11 H11C 109.5
C10 C12 H12A 109.5
C10 C12 H12B 109.5
C10 C12 H12C 109.5
H12A C12 H12B 109.5
H12A C12 H12C 109.5
H12B C12 H12C 109.5
C10 C13 H13A 109.5
C10 C13 H13B 109.5
C10 C13 H13C 109.5
H13A C13 H13B 109.5
H13A C13 H13C 109.5
H13B C13 H13C 109.5
C15 C14 C18 105.7(4)
C15 C14 C19 125.3(3)
C15 C14 Th1 73.6(2)
C18 C14 C19 126.9(3)
C18 C14 Th1 73.02(19)
C19 C14 Th1 131.3(2)
C14 C15 H15 124.8
C14 C15 Th1 77.6(2)
C16 C15 C14 110.4(4)
C16 C15 H15 124.8
C16 C15 Th1 76.8(2)
Th1 C15 H15 112.8
C15 C16 C17 106.4(4)
C15 C16 C23 124.7(4)
C15 C16 Th1 74.6(2)
C17 C16 C23 127.9(4)
C17 C16 Th1 73.5(2)
C23 C16 Th1 126.4(2)
C16 C17 H17 125.7
C16 C17 Th1 77.4(2)
C18 C17 C16 108.6(4)
C18 C17 H17 125.7
C18 C17 Th1 75.84(19)
Th1 C17 H17 113.3
C14 C18 H18 125.6
C14 C18 Th1 78.04(19)
C17 C18 C14 108.8(3)
C17 C18 H18 125.6
C17 C18 Th1 75.14(19)
Th1 C18 H18 113.5
C14 C19 C21 111.6(3)
C14 C19 C22 106.1(4)
C20 C19 C14 113.2(3)
C20 C19 C21 109.6(4)
C20 C19 C22 107.4(4)
C21 C19 C22 108.8(4)
C19 C20 H20A 109.5
C19 C20 H20B 109.5
C19 C20 H20C 109.5
H20A C20 H20B 109.5
H20A C20 H20C 109.5
H20B C20 H20C 109.5
C19 C21 H21A 109.5
C19 C21 H21B 109.5
C19 C21 H21C 109.5
H21A C21 H21B 109.5
H21A C21 H21C 109.5
H21B C21 H21C 109.5
C19 C22 H22A 109.5
C19 C22 H22B 109.5
C19 C22 H22C 109.5
H22A C22 H22B 109.5
H22A C22 H22C 109.5
H22B C22 H22C 109.5
C16 C23 C24 112.3(4)
C16 C23 C25 107.0(4)
C16 C23 C26 111.7(4)
C24 C23 C25 108.6(4)
C24 C23 C26 108.9(4)
C26 C23 C25 108.1(4)
C23 C24 H24A 109.5
C23 C24 H24B 109.5
C23 C24 H24C 109.5
H24A C24 H24B 109.5
H24A C24 H24C 109.5
H24B C24 H24C 109.5
C23 C25 H25A 109.5
C23 C25 H25B 109.5
C23 C25 H25C 109.5
H25A C25 H25B 109.5
H25A C25 H25C 109.5
H25B C25 H25C 109.5
C23 C26 H26A 109.5
C23 C26 H26B 109.5
C23 C26 H26C 109.5
H26A C26 H26B 109.5
H26A C26 H26C 109.5
H26B C26 H26C 109.5
C28 C27 H27 119.0
C28 C27 C32 122.0(4)
C32 C27 H27 119.0
C27 C28 H28 120.2
C29 C28 C27 119.6(5)
C29 C28 H28 120.2
C28 C29 H29 120.2
C30 C29 C28 119.5(4)
C30 C29 H29 120.2
C29 C30 H30 119.7
C29 C30 C31 120.6(5)
C31 C30 H30 119.7
C30 C31 H31 119.2
C32 C31 C30 121.5(5)
C32 C31 H31 119.2
C27 C32 C33 121.1(4)
C31 C32 C27 116.8(4)
C31 C32 C33 122.1(4)
C32 C33 Th1 151.2(3)
C34 C33 C32 128.3(3)
C34 C33 Th1 80.3(2)
C33 C34 Th1 69.9(2)
C35 C34 C33 155.7(4)
C35 C34 Th1 85.8(2)
C34 C35 C36 171.8(4)
C34 C35 Th1 67.5(2)
C36 C35 Th1 108.7(2)
C35 C36 C37 123.5(3)
C35 C36 P1 107.9(3)
C37 C36 P1 127.6(3)
C38 C37 C36 121.3(4)
C42 C37 C36 120.3(3)
C42 C37 C38 118.3(4)
C37 C38 H38 120.0
C39 C38 C37 120.1(4)
C39 C38 H38 120.0
C38 C39 H39 119.6
C40 C39 C38 120.7(4)
C40 C39 H39 119.6
C39 C40 H40 120.0
C39 C40 C41 120.0(4)
C41 C40 H40 120.0
C40 C41 H41 120.0
C40 C41 C42 119.9(4)
C42 C41 H41 120.0
C37 C42 H42 119.5
C41 C42 C37 121.0(4)
C41 C42 H42 119.5
C44 C43 C48 117.7(4)
C44 C43 P1 128.4(3)
C48 C43 P1 113.7(3)
C43 C44 C49 123.7(3)
C45 C44 C43 119.6(4)
C45 C44 C49 116.7(4)
C44 C45 H45 118.4
C46 C45 C44 123.1(5)
C46 C45 H45 118.4
C45 C46 C52 134.9(6)
C45 C46 C52' 108.2(6)
C47 C46 C45 117.0(4)
C47 C46 C52 107.4(6)
C47 C46 C52' 133.9(5)
C46 C47 H47 118.2
C46 C47 C48 123.5(4)
C48 C47 H47 118.2
C43 C48 C55 123.0(4)
C47 C48 C43 119.0(4)
C47 C48 C55 118.0(4)
C44 C49 H49 108.3
C44 C49 C50 112.2(4)
C44 C49 C51 110.9(3)
C50 C49 H49 108.3
C50 C49 C51 108.7(4)
C51 C49 H49 108.3
C49 C50 H50A 109.5
C49 C50 H50B 109.5
C49 C50 H50C 109.5
H50A C50 H50B 109.5
H50A C50 H50C 109.5
H50B C50 H50C 109.5
C49 C51 H51A 109.5
C49 C51 H51B 109.5
C49 C51 H51C 109.5
H51A C51 H51B 109.5
H51A C51 H51C 109.5
H51B C51 H51C 109.5
C46 C52 H52 106.8
C46 C52 C53 119.1(7)
C53 C52 H52 106.8
C54 C52 C46 102.9(7)
C54 C52 H52 106.8
C54 C52 C53 113.7(8)
C52 C53 H53A 109.5
C52 C53 H53B 109.5
C52 C53 H53C 109.5
H53A C53 H53B 109.5
H53A C53 H53C 109.5
H53B C53 H53C 109.5
C52 C54 H54A 109.5
C52 C54 H54B 109.5
C52 C54 H54C 109.5
H54A C54 H54B 109.5
H54A C54 H54C 109.5
H54B C54 H54C 109.5
C46 C52' H52' 109.9
C53' C52' C46 106.7(8)
C53' C52' H52' 109.9
C53' C52' C54' 110.9(8)
C54' C52' C46 109.3(7)
C54' C52' H52' 109.9
C52' C53' H53D 109.5
C52' C53' H53E 109.5
C52' C53' H53F 109.5
H53D C53' H53E 109.5
H53D C53' H53F 109.5
H53E C53' H53F 109.5
C52' C54' H54D 109.5
C52' C54' H54E 109.5
C52' C54' H54F 109.5
H54D C54' H54E 109.5
H54D C54' H54F 109.5
H54E C54' H54F 109.5
C48 C55 H55 107.0
C48 C55 C56 110.2(4)
C48 C55 C57 113.8(4)
C56 C55 H55 107.0
C57 C55 H55 107.0
C57 C55 C56 111.4(4)
C55 C56 H56A 109.5
C55 C56 H56B 109.5
C55 C56 H56C 109.5
H56A C56 H56B 109.5
H56A C56 H56C 109.5
H56B C56 H56C 109.5
C55 C57 H57A 109.5
C55 C57 H57B 109.5
C55 C57 H57C 109.5
H57A C57 H57B 109.5
H57A C57 H57C 109.5
H57B C57 H57C 109.5
C36 P1 C43 114.48(16)
C36 P1 Th1 90.01(12)
C43 P1 Th1 128.97(12)
C2 Th1 C14 129.80(11)
C2 Th1 C16 157.74(11)
C2 Th1 C35 90.22(10)
C3 Th1 C2 28.95(9)
C3 Th1 C14 101.84(11)
C3 Th1 C15 130.60(11)
C3 Th1 C16 135.13(10)
C3 Th1 C18 88.99(10)
C3 Th1 C35 118.37(10)
C4 Th1 C2 47.74(10)
C4 Th1 C3 29.49(10)
C4 Th1 C5 29.62(10)
C4 Th1 C14 84.18(11)
C4 Th1 C15 110.85(12)
C4 Th1 C16 130.15(11)
C4 Th1 C17 111.46(10)
C4 Th1 C18 84.49(11)
C4 Th1 C35 132.24(10)
C5 Th1 C2 47.53(10)
C5 Th1 C3 48.57(10)
C5 Th1 C14 99.15(11)
C5 Th1 C15 117.46(13)
C5 Th1 C16 145.36(12)
C5 Th1 C17 138.66(11)
C5 Th1 C18 109.84(11)
C5 Th1 C35 107.84(10)
C15 Th1 C2 158.21(12)
C15 Th1 C14 28.78(11)
C15 Th1 C16 28.60(13)
C15 Th1 C35 111.00(11)
C16 Th1 C14 47.69(13)
C17 Th1 C2 129.26(10)
C17 Th1 C3 107.04(10)
C17 Th1 C14 47.76(12)
C17 Th1 C15 47.35(12)
C17 Th1 C16 29.07(11)
C17 Th1 C18 29.02(11)
C17 Th1 C35 113.49(11)
C18 Th1 C2 117.19(10)
C18 Th1 C14 28.94(10)
C18 Th1 C15 47.36(10)
C18 Th1 C16 47.80(11)
C18 Th1 C35 142.26(11)
C33 Th1 C2 107.98(11)
C33 Th1 C3 127.84(11)
C33 Th1 C4 109.38(12)
C33 Th1 C5 81.62(12)
C33 Th1 C14 100.22(11)
C33 Th1 C15 81.26(11)
C33 Th1 C16 93.61(12)
C33 Th1 C17 122.63(11)
C33 Th1 C18 127.49(11)
C33 Th1 C34 29.77(12)
C33 Th1 C35 56.52(11)
C34 Th1 C2 99.81(10)
C34 Th1 C3 127.97(10)
C34 Th1 C4 125.49(11)
C34 Th1 C5 96.04(11)
C34 Th1 C14 123.31(11)
C34 Th1 C15 97.46(11)
C34 Th1 C16 96.28(11)
C34 Th1 C17 121.79(11)
C34 Th1 C18 142.95(11)
C34 Th1 C35 26.75(11)
C35 Th1 C14 139.78(11)
C35 Th1 C16 97.46(11)

loop_
_geom_bond_atom_site_label_1
_geom_bond_atom_site_label_2
_geom_bond_distance
C1 C2 1.419(5)
C1 C5 1.411(5)
C1 C6 1.526(4)
C1 Th1 2.882(3)
C2 H2 0.9300
C2 C3 1.408(5)
C2 Th1 2.829(3)
C3 C4 1.412(5)
C3 C10 1.520(4)
C3 Th1 2.803(3)
C4 H4 0.9300
C4 C5 1.413(5)
C4 Th1 2.742(4)
C5 H5 0.9300
C5 Th1 2.782(4)
C6 C7 1.517(5)
C6 C8 1.529(5)
C6 C9 1.545(6)
C7 H7A 0.9600
C7 H7B 0.9600
C7 H7C 0.9600
C8 H8A 0.9600
C8 H8B 0.9600
C8 H8C 0.9600
C9 H9A 0.9600
C9 H9B 0.9600
C9 H9C 0.9600
C10 C11 1.544(5)
C10 C12 1.529(5)
C10 C13 1.525(5)
C11 H11A 0.9600
C11 H11B 0.9600
C11 H11C 0.9600
C12 H12A 0.9600
C12 H12B 0.9600
C12 H12C 0.9600
C13 H13A 0.9600
C13 H13B 0.9600
C13 H13C 0.9600
C14 C15 1.416(6)
C14 C18 1.421(5)
C14 C19 1.521(6)
C14 Th1 2.873(3)
C15 H15 0.9300
C15 C16 1.401(6)
C15 Th1 2.822(4)
C16 C17 1.419(5)
C16 C23 1.516(6)
C16 Th1 2.850(4)
C17 H17 0.9300
C17 C18 1.405(5)
C17 Th1 2.800(3)
C18 H18 0.9300
C18 Th1 2.809(3)
C19 C20 1.505(6)
C19 C21 1.523(5)
C19 C22 1.535(6)
C20 H20A 0.9600
C20 H20B 0.9600
C20 H20C 0.9600
C21 H21A 0.9600
C21 H21B 0.9600
C21 H21C 0.9600
C22 H22A 0.9600
C22 H22B 0.9600
C22 H22C 0.9600
C23 C24 1.524(6)
C23 C25 1.547(6)
C23 C26 1.528(8)
C24 H24A 0.9600
C24 H24B 0.9600
C24 H24C 0.9600
C25 H25A 0.9600
C25 H25B 0.9600
C25 H25C 0.9600
C26 H26A 0.9600
C26 H26B 0.9600
C26 H26C 0.9600
C27 H27 0.9300
C27 C28 1.385(5)
C27 C32 1.386(6)
C28 H28 0.9300
C28 C29 1.380(7)
C29 H29 0.9300
C29 C30 1.348(8)
C30 H30 0.9300
C30 C31 1.395(7)
C31 H31 0.9300
C31 C32 1.375(6)
C32 C33 1.464(5)
C33 C34 1.323(5)
C33 Th1 2.503(3)
C34 C35 1.280(5)
C34 Th1 2.627(3)
C35 C36 1.353(5)
C35 Th1 2.836(3)
C36 C37 1.470(5)
C36 P1 1.799(3)
C37 C38 1.399(5)
C37 C42 1.393(5)
C38 H38 0.9300
C38 C39 1.392(6)
C39 H39 0.9300
C39 C40 1.367(7)
C40 H40 0.9300
C40 C41 1.382(6)
C41 H41 0.9300
C41 C42 1.385(6)
C42 H42 0.9300
C43 C44 1.410(5)
C43 C48 1.426(5)
C43 P1 1.852(4)
C44 C45 1.387(5)
C44 C49 1.521(5)
C45 H45 0.9300
C45 C46 1.377(7)
C46 C47 1.364(8)
C46 C52 1.518(9)
C46 C52' 1.658(11)
C47 H47 0.9300
C47 C48 1.390(6)
C48 C55 1.519(6)
C49 H49 0.9800
C49 C50 1.529(6)
C49 C51 1.532(6)
C50 H50A 0.9600
C50 H50B 0.9600
C50 H50C 0.9600
C51 H51A 0.9600
C51 H51B 0.9600
C51 H51C 0.9600
C52 H52 0.9800
C52 C53 1.522(12)
C52 C54 1.486(13)
C53 H53A 0.9600
C53 H53B 0.9600
C53 H53C 0.9600
C54 H54A 0.9600
C54 H54B 0.9600
C54 H54C 0.9600
C52' H52' 0.9800
C52' C53' 1.480(12)
C52' C54' 1.550(12)
C53' H53D 0.9600
C53' H53E 0.9600
C53' H53F 0.9600
C54' H54D 0.9600
C54' H54E 0.9600
C54' H54F 0.9600
C55 H55 0.9800
C55 C56 1.534(7)
C55 C57 1.527(6)
C56 H56A 0.9600
C56 H56B 0.9600
C56 H56C 0.9600
C57 H57A 0.9600
C57 H57B 0.9600
C57 H57C 0.9600
P1 Th1 3.0151(10)

loop_
_geom_torsion_atom_site_label_1
_geom_torsion_atom_site_label_2
_geom_torsion_atom_site_label_3
_geom_torsion_atom_site_label_4
_geom_torsion
C1 C2 C3 C4 -2.9(4)
C1 C2 C3 C10 169.0(3)
C1 C2 C3 Th1 -70.3(3)
C2 C1 C5 C4 -2.6(4)
C2 C1 C5 Th1 66.0(2)
C2 C1 C6 C7 -167.2(4)
C2 C1 C6 C8 -43.8(5)
C2 C1 C6 C9 75.0(5)
C2 C3 C4 C5 1.3(4)
C2 C3 C4 Th1 -69.9(2)
C2 C3 C10 C11 -51.5(5)
C2 C3 C10 C12 -169.7(3)
C2 C3 C10 C13 68.5(4)
C3 C4 C5 C1 0.8(4)
C3 C4 C5 Th1 -71.8(3)
C4 C3 C10 C11 118.7(4)
C4 C3 C10 C12 0.5(5)
C4 C3 C10 C13 -121.4(4)
C5 C1 C2 C3 3.4(4)
C5 C1 C2 Th1 -64.7(2)
C5 C1 C6 C7 31.0(5)
C5 C1 C6 C8 154.5(4)
C5 C1 C6 C9 -86.8(4)
C6 C1 C2 C3 -161.2(3)
C6 C1 C2 Th1 130.6(4)
C6 C1 C5 C4 162.1(3)
C6 C1 C5 Th1 -129.3(4)
C10 C3 C4 C5 -170.4(3)
C10 C3 C4 Th1 118.4(3)
C14 C15 C16 C17 4.0(4)
C14 C15 C16 C23 -164.9(3)
C14 C15 C16 Th1 71.2(3)
C15 C14 C18 C17 2.7(4)
C15 C14 C18 Th1 -66.9(2)
C15 C14 C19 C20 -178.5(4)
C15 C14 C19 C21 57.3(5)
C15 C14 C19 C22 -61.0(5)
C15 C16 C17 C18 -2.2(4)
C15 C16 C17 Th1 67.9(2)
C15 C16 C23 C24 -64.0(5)
C15 C16 C23 C25 55.1(5)
C15 C16 C23 C26 173.3(4)
C16 C17 C18 C14 -0.3(4)
C16 C17 C18 Th1 71.2(2)
C17 C16 C23 C24 129.4(5)
C17 C16 C23 C25 -111.4(5)
C17 C16 C23 C26 6.8(6)
C18 C14 C15 C16 -4.2(4)
C18 C14 C15 Th1 66.5(2)
C18 C14 C19 C20 -17.7(6)
C18 C14 C19 C21 -141.9(4)
C18 C14 C19 C22 99.8(5)
C19 C14 C15 C16 160.0(3)
C19 C14 C15 Th1 -129.4(3)
C19 C14 C18 C17 -161.1(3)
C19 C14 C18 Th1 129.3(4)
C23 C16 C17 C18 166.2(3)
C23 C16 C17 Th1 -123.6(4)
C27 C28 C29 C30 1.6(8)
C27 C32 C33 C34 164.7(4)
C27 C32 C33 Th1 -7.6(8)
C28 C27 C32 C31 -1.1(7)
C28 C27 C32 C33 -177.4(4)
C28 C29 C30 C31 -1.5(10)
C29 C30 C31 C32 0.1(11)
C30 C31 C32 C27 1.2(9)
C30 C31 C32 C33 177.5(6)
C31 C32 C33 C34 -11.5(7)
C31 C32 C33 Th1 176.3(5)
C32 C27 C28 C29 -0.3(7)
C32 C33 C34 C35 -175.3(8)
C32 C33 C34 Th1 -176.2(4)
C33 C34 C35 Th1 -0.9(9)
C35 C36 C37 C38 -33.7(5)
C35 C36 C37 C42 144.0(4)
C35 C36 P1 C43 145.1(3)
C35 C36 P1 Th1 11.4(3)
C36 C37 C38 C39 177.8(3)
C36 C37 C42 C41 -177.7(4)
C37 C36 P1 C43 -46.6(4)
C37 C36 P1 Th1 179.7(3)
C37 C38 C39 C40 0.2(6)
C38 C37 C42 C41 0.1(6)
C38 C39 C40 C41 -0.5(7)
C39 C40 C41 C42 0.6(7)
C40 C41 C42 C37 -0.4(6)
C42 C37 C38 C39 0.0(6)
C43 C44 C45 C46 1.5(7)
C43 C44 C49 C50 -130.1(4)
C43 C44 C49 C51 108.1(4)
C43 C48 C55 C56 -101.7(5)
C43 C48 C55 C57 132.4(4)
C44 C43 C48 C47 -1.8(6)
C44 C43 C48 C55 178.1(4)
C44 C43 P1 C36 -36.6(4)
C44 C43 P1 Th1 75.0(4)
C44 C45 C46 C47 -1.8(8)
C44 C45 C46 C52 -170.9(7)
C44 C45 C46 C52' 169.0(5)
C45 C44 C49 C50 49.1(5)
C45 C44 C49 C51 -72.8(5)
C45 C46 C47 C48 0.3(8)
C45 C46 C52 C53 104.5(10)
C45 C46 C52 C54 -22.3(12)
C45 C46 C52' C53' -170.8(6)
C45 C46 C52' C54' 69.2(8)
C46 C47 C48 C43 1.5(7)
C46 C47 C48 C55 -178.4(5)
C47 C46 C52 C53 -65.3(8)
C47 C46 C52 C54 167.9(7)
C47 C46 C52' C53' -2.2(12)
C47 C46 C52' C54' -122.2(8)
C47 C48 C55 C56 78.2(5)
C47 C48 C55 C57 -47.7(5)
C48 C43 C44 C45 0.4(6)
C48 C43 C44 C49 179.5(3)
C48 C43 P1 C36 147.9(3)
C48 C43 P1 Th1 -100.5(3)
C49 C44 C45 C46 -177.7(4)
C52 C46 C47 C48 172.2(5)
C52' C46 C47 C48 -167.6(7)
P1 C36 C37 C38 159.7(3)
P1 C36 C37 C42 -22.6(5)
P1 C43 C44 C45 -174.9(3)
P1 C43 C44 C49 4.2(6)
P1 C43 C48 C47 174.2(3)
P1 C43 C48 C55 -5.9(5)
Th1 C1 C2 C3 68.2(2)
Th1 C1 C5 C4 -68.6(3)
Th1 C1 C6 C7 -66.6(4)
Th1 C1 C6 C8 56.9(4)
Th1 C1 C6 C9 175.6(3)
Th1 C2 C3 C4 67.3(2)
Th1 C2 C3 C10 -120.8(3)
Th1 C3 C4 C5 71.2(3)
Th1 C3 C10 C11 -148.3(3)
Th1 C3 C10 C12 93.5(3)
Th1 C3 C10 C13 -28.3(4)
Th1 C4 C5 C1 72.6(3)
Th1 C14 C15 C16 -70.6(3)
Th1 C14 C18 C17 69.6(2)
Th1 C14 C19 C20 82.3(4)
Th1 C14 C19 C21 -41.9(5)
Th1 C14 C19 C22 -160.2(3)
Th1 C15 C16 C17 -67.2(2)
Th1 C15 C16 C23 123.9(3)
Th1 C16 C17 C18 -70.2(2)
Th1 C16 C23 C24 32.2(6)
Th1 C16 C23 C25 151.3(4)
Th1 C16 C23 C26 -90.5(4)
Th1 C17 C18 C14 -71.5(2)
Th1 C33 C34 C35 0.9(9)
Th1 C35 C36 C37 178.3(3)
Th1 C35 C36 P1 -12.8(3)
